data_4345000
loop_
_publ_author_name
'Yao, Su-Yang'
'Chen, Xing-Yang'
'Ou, Yan-Ling'
'Ye, Bao-Hui'

_publ_section_title
;
 Chiral Recognition and Dynamic Thermodynamic Resolution of Sulfoxides by
 Chiral Iridium(III) Complexes
;
_journal_name_full 'Inorganic Chemistry'
_journal_paper_doi 10.1021/acs.inorgchem.6b02494
_journal_year 2017
_chemical_absolute_configuration ad
_chemical_formula_moiety 'C31 H27 Ir N2 O2 S'
_chemical_formula_sum 'C31 H28 Ir N2 O2 S'
_chemical_formula_weight 684.81
_space_group_crystal_system orthorhombic
_space_group_IT_number 19
_space_group_name_Hall 'P 2ac 2ab'
_space_group_name_H-M_alt 'P 21 21 21'
_symmetry_space_group_name_Hall 'P 2ac 2ab'
_symmetry_space_group_name_H-M 'P 21 21 21'
_atom_sites_solution_hydrogens geom
_atom_sites_solution_primary direct
_atom_sites_solution_secondary difmap
_audit_creation_date 2016-08-26
_audit_creation_method
;
Olex2 1.2
(compiled 2016.02.19 svn.r3266 for OlexSys, GUI svn.r5155)
;
_cell_angle_alpha 90.00
_cell_angle_beta 90.00
_cell_angle_gamma 90.00
_cell_formula_units_Z 4
_cell_length_a 9.4262(3)
_cell_length_b 15.5922(7)
_cell_length_c 17.5770(8)
_cell_measurement_reflns_used 6996
_cell_measurement_temperature 143
_cell_measurement_theta_max 62.5440
_cell_measurement_theta_min 3.7840
_cell_volume 2583.38(18)
_computing_molecular_graphics 'Olex2 (Dolomanov et al., 2009)'
_computing_publication_material 'Olex2 (Dolomanov et al., 2009)'
_computing_structure_refinement 'XL (Sheldrick, 2008)'
_computing_structure_solution 'XS (Sheldrick, 2008)'
_diffrn_ambient_temperature 143
_diffrn_measured_fraction_theta_full 0.992
_diffrn_measured_fraction_theta_max 0.992
_diffrn_radiation_type CuK\a
_diffrn_radiation_wavelength 1.54178
_diffrn_reflns_av_R_equivalents 0.0699
_diffrn_reflns_av_unetI/netI 0.0541
_diffrn_reflns_limit_h_max 10
_diffrn_reflns_limit_h_min -6
_diffrn_reflns_limit_k_max 18
_diffrn_reflns_limit_k_min -15
_diffrn_reflns_limit_l_max 19
_diffrn_reflns_limit_l_min -20
_diffrn_reflns_number 13829
_diffrn_reflns_theta_full 62.83
_diffrn_reflns_theta_max 62.83
_diffrn_reflns_theta_min 3.79
_diffrn_source 'fine-focus sealed tube'
_exptl_absorpt_coefficient_mu 11.013
_exptl_absorpt_correction_T_max 1.00000
_exptl_absorpt_correction_T_min 0.17083
_exptl_absorpt_correction_type multi-scan
_exptl_crystal_colour 'clear yellowish yellow'
_exptl_crystal_colour_lustre clear
_exptl_crystal_colour_modifier yellowish
_exptl_crystal_colour_primary yellow
_exptl_crystal_density_diffrn 1.761
_exptl_crystal_density_method 'not measured'
_exptl_crystal_description plate
_exptl_crystal_F_000 1348
_exptl_crystal_size_max 0.18
_exptl_crystal_size_mid 0.14
_exptl_crystal_size_min 0.05
_refine_diff_density_max 2.819
_refine_diff_density_min -1.940
_refine_diff_density_rms 0.169
_refine_ls_abs_structure_details 'Flack H D (1983), Acta Cryst. A39, 876-881'
_refine_ls_abs_structure_Flack -0.013(18)
_refine_ls_extinction_method none
_refine_ls_goodness_of_fit_ref 1.114
_refine_ls_hydrogen_treatment constr
_refine_ls_matrix_type full
_refine_ls_number_parameters 336
_refine_ls_number_reflns 4096
_refine_ls_number_restraints 0
_refine_ls_restrained_S_all 1.114
_refine_ls_R_factor_all 0.0493
_refine_ls_R_factor_gt 0.0439
_refine_ls_shift/su_max 0.001
_refine_ls_shift/su_mean 0.000
_refine_ls_structure_factor_coef Fsqd
_refine_ls_weighting_details 'calc w=1/[\s^2^(Fo^2^)+(0.0740P)^2^+5.4500P] where P=(Fo^2^+2Fc^2^)/3'
_refine_ls_weighting_scheme calc
_refine_ls_wR_factor_gt 0.1170
_refine_ls_wR_factor_ref 0.1236
_reflns_number_gt 3778
_reflns_number_total 4096
_reflns_threshold_expression >2sigma(I)
_cod_data_source_file ic6b02494_si_002.cif
_cod_data_source_block delta-3
_cod_original_cell_volume 2583.40(18)
_cod_database_code 4345000
_olex2_refinement_description
;
1. Fixed Uiso
 At 1.2 times of:
  All C(H) groups
 At 1.5 times of:
  All C(H,H,H) groups
2.a Ternary CH refined with riding coordinates:
 C29(H29)
2.b Aromatic/amide H refined with riding coordinates:
 C22(H22), C21(H21), C27(H27), C13(H13), C24(H24), C11(H11), C9(H9), C26(H26),
 C8(H8), C25(H25), C10(H10), C19(H19), C14(H14), C20(H20), C15(H15), C5(H5),
 C16(H16), C2(H2), C4(H4), C3(H3)
2.c Idealised Me refined as rotating group:
 C30(H30A,H30B,H30C), C31(H31A,H31B,H31C)
;
_olex2_submission_special_instructions 'No special instructions were received'

loop_
_space_group_symop_id
_space_group_symop_operation_xyz
1 'x, y, z'
2 '-x+1/2, -y, z+1/2'
3 'x+1/2, -y+1/2, -z'
4 '-x, y+1/2, -z+1/2'

loop_
_atom_site_label
_atom_site_type_symbol
_atom_site_fract_x
_atom_site_fract_y
_atom_site_fract_z
_atom_site_U_iso_or_equiv
_atom_site_adp_type
_atom_site_occupancy
_atom_site_calc_flag
_atom_site_refinement_flags_posn
Ir1 Ir 0.20645(3) 0.74779(2) 0.776359(17) 0.02175(15) Uani 1 d .
N1 N 0.0209(7) 0.7597(5) 0.8357(4) 0.0273(16) Uani 1 d .
C28 C 0.0457(12) 0.7880(7) 0.6212(6) 0.029(2) Uani 1 d .
C23 C 0.0597(11) 0.6992(7) 0.6325(7) 0.029(3) Uani 1 d .
C12 C 0.2574(10) 0.6441(6) 0.8400(6) 0.028(2) Uani 1 d .
C22 C 0.4749(10) 0.7679(7) 0.6795(6) 0.037(3) Uani 1 d .
H22 H 0.4380 0.8222 0.6651 0.045 Uiso 1 calc R
C21 C 0.5992(10) 0.7394(9) 0.6465(6) 0.042(3) Uani 1 d .
H21 H 0.6509 0.7756 0.6131 0.051 Uiso 1 calc R
C27 C -0.0295(13) 0.8240(7) 0.5600(6) 0.036(3) Uani 1 d .
H27 H -0.0342 0.8845 0.5538 0.044 Uiso 1 calc R
C13 C 0.1841(11) 0.6058(6) 0.9003(7) 0.033(2) Uani 1 d .
H13 H 0.0978 0.6309 0.9172 0.040 Uiso 1 calc R
C24 C -0.0097(11) 0.6460(7) 0.5776(5) 0.030(2) Uani 1 d .
H24 H -0.0039 0.5854 0.5818 0.036 Uiso 1 calc R
C17 C 0.3824(10) 0.6011(6) 0.8154(6) 0.032(2) Uani 1 d .
C18 C 0.4580(10) 0.6426(6) 0.7519(5) 0.028(2) Uani 1 d .
C11 C -0.0983(9) 0.7177(6) 0.8185(6) 0.027(2) Uani 1 d .
H11 H -0.1019 0.6833 0.7740 0.032 Uiso 1 calc R
C9 C -0.2129(13) 0.7725(6) 0.9302(7) 0.043(3) Uani 1 d .
H9 H -0.2937 0.7772 0.9622 0.051 Uiso 1 calc R
C26 C -0.0950(12) 0.7711(8) 0.5099(6) 0.040(3) Uani 1 d .
H26 H -0.1477 0.7946 0.4688 0.049 Uiso 1 calc R
C8 C -0.0899(11) 0.8148(7) 0.9487(6) 0.033(2) Uani 1 d .
H8 H -0.0856 0.8485 0.9936 0.040 Uiso 1 calc R
C25 C -0.0853(14) 0.6826(8) 0.5183(7) 0.043(3) Uani 1 d .
H25 H -0.1316 0.6464 0.4826 0.052 Uiso 1 calc R
C10 C -0.2189(11) 0.7237(7) 0.8656(7) 0.043(3) Uani 1 d .
H10 H -0.3036 0.6942 0.8526 0.052 Uiso 1 calc R
S1 S 0.1406(3) 0.85324(14) 0.68574(15) 0.0245(5) Uani 1 d .
O1 O 0.1228(9) 0.6638(4) 0.6911(4) 0.0319(17) Uani 1 d .
N2 N 0.4042(8) 0.7204(5) 0.7319(4) 0.0272(18) Uani 1 d .
C19 C 0.5745(11) 0.6084(8) 0.7164(7) 0.043(3) Uani 1 d .
H19 H 0.6048 0.5519 0.7283 0.052 Uiso 1 calc R
C14 C 0.2334(11) 0.5322(6) 0.9363(6) 0.032(2) Uani 1 d .
H14 H 0.1808 0.5087 0.9775 0.038 Uiso 1 calc R
C20 C 0.6484(12) 0.6567(8) 0.6626(8) 0.052(3) Uani 1 d .
H20 H 0.7297 0.6342 0.6377 0.062 Uiso 1 calc R
O2 O 0.2543(8) 0.9025(5) 0.6440(4) 0.0388(17) Uani 1 d .
C29 C 0.0124(10) 0.9374(6) 0.7088(6) 0.029(2) Uani 1 d .
H29 H -0.0061 0.9691 0.6603 0.035 Uiso 1 calc R
C30 C -0.1312(11) 0.9083(7) 0.7381(6) 0.035(2) Uani 1 d .
H30A H -0.1653 0.8602 0.7072 0.053 Uiso 1 calc GR
H30B H -0.1989 0.9559 0.7348 0.053 Uiso 1 calc GR
H30C H -0.1222 0.8900 0.7912 0.053 Uiso 1 calc GR
C15 C 0.3574(12) 0.4925(6) 0.9134(6) 0.040(3) Uani 1 d .
H15 H 0.3913 0.4428 0.9388 0.048 Uiso 1 calc R
C5 C 0.1914(13) 0.9090(7) 0.9702(6) 0.041(3) Uani 1 d .
H5 H 0.1188 0.9219 1.0059 0.050 Uiso 1 calc R
C31 C 0.0828(13) 1.0003(7) 0.7619(7) 0.046(3) Uani 1 d .
H31A H 0.0962 0.9735 0.8118 0.069 Uiso 1 calc GR
H31B H 0.0227 1.0513 0.7674 0.069 Uiso 1 calc GR
H31C H 0.1751 1.0171 0.7411 0.069 Uiso 1 calc GR
C16 C 0.4316(12) 0.5276(6) 0.8518(6) 0.038(3) Uani 1 d .
H16 H 0.5164 0.5009 0.8346 0.045 Uiso 1 calc R
C7 C 0.0311(12) 0.8081(6) 0.9009(6) 0.033(2) Uani 1 d .
C6 C 0.1666(11) 0.8497(6) 0.9111(6) 0.033(2) Uani 1 d .
C2 C 0.4073(12) 0.8669(8) 0.8670(7) 0.042(3) Uani 1 d .
H2 H 0.4823 0.8509 0.8338 0.051 Uiso 1 calc R
C1 C 0.2720(11) 0.8283(6) 0.8592(6) 0.032(2) Uani 1 d .
C4 C 0.3242(15) 0.9487(8) 0.9756(7) 0.056(4) Uani 1 d .
H4 H 0.3426 0.9895 1.0145 0.067 Uiso 1 calc R
C3 C 0.4302(14) 0.9271(8) 0.9223(8) 0.054(3) Uani 1 d .
H3 H 0.5196 0.9550 0.9248 0.065 Uiso 1 calc R

loop_
_atom_site_aniso_label
_atom_site_aniso_U_11
_atom_site_aniso_U_22
_atom_site_aniso_U_33
_atom_site_aniso_U_23
_atom_site_aniso_U_13
_atom_site_aniso_U_12
Ir1 0.0143(2) 0.0233(2) 0.0277(2) -0.0013(2) -0.00090(12) 0.0009(2)
N1 0.025(4) 0.023(4) 0.033(4) 0.000(4) 0.002(3) 0.001(4)
C28 0.017(5) 0.048(6) 0.023(5) -0.003(4) 0.003(4) -0.009(4)
C23 0.014(5) 0.036(6) 0.036(6) 0.002(4) 0.007(5) 0.000(4)
C12 0.016(5) 0.039(5) 0.029(5) -0.006(4) -0.012(4) -0.001(4)
C22 0.017(5) 0.052(7) 0.043(5) 0.002(5) -0.006(4) -0.007(4)
C21 0.022(5) 0.057(7) 0.047(5) 0.006(6) 0.004(4) 0.002(6)
C27 0.042(7) 0.038(6) 0.029(6) -0.006(5) 0.000(5) 0.012(5)
C13 0.029(6) 0.025(5) 0.047(6) 0.000(4) -0.007(5) 0.006(5)
C24 0.029(6) 0.041(6) 0.021(5) -0.011(4) 0.002(4) -0.005(5)
C17 0.020(5) 0.037(5) 0.039(6) 0.000(4) -0.004(5) -0.003(4)
C18 0.023(5) 0.028(5) 0.032(5) -0.009(4) -0.002(4) 0.007(4)
C11 0.008(4) 0.040(5) 0.033(5) 0.000(4) 0.008(4) -0.003(3)
C9 0.045(7) 0.039(6) 0.045(6) 0.004(5) 0.014(5) 0.007(5)
C26 0.025(5) 0.063(9) 0.034(5) -0.003(5) -0.007(4) 0.006(5)
C8 0.030(6) 0.041(5) 0.029(5) -0.001(4) 0.017(4) 0.003(4)
C25 0.046(7) 0.060(7) 0.023(5) -0.006(5) -0.004(5) -0.006(6)
C10 0.022(5) 0.042(6) 0.066(8) 0.001(5) -0.009(5) -0.005(4)
S1 0.0187(12) 0.0232(11) 0.0315(12) 0.0052(9) -0.0027(10) 0.0020(9)
O1 0.035(4) 0.021(3) 0.039(4) 0.005(3) 0.002(4) 0.002(3)
N2 0.017(4) 0.035(4) 0.030(4) -0.006(3) 0.007(3) 0.002(3)
C19 0.020(5) 0.049(7) 0.060(7) 0.001(6) -0.001(5) 0.011(5)
C14 0.037(6) 0.025(5) 0.033(5) 0.000(4) -0.007(5) -0.013(4)
C20 0.030(6) 0.063(8) 0.063(8) -0.007(6) 0.004(6) 0.009(6)
O2 0.027(4) 0.035(4) 0.054(5) 0.014(3) 0.005(3) -0.006(3)
C29 0.027(5) 0.022(5) 0.039(5) 0.002(4) 0.002(4) 0.003(4)
C30 0.024(5) 0.040(5) 0.042(6) 0.002(4) 0.004(5) 0.008(4)
C15 0.046(7) 0.024(5) 0.049(6) -0.002(4) -0.009(5) 0.006(5)
C5 0.060(8) 0.036(5) 0.028(5) -0.011(4) -0.010(5) 0.006(5)
C31 0.045(7) 0.035(6) 0.057(7) -0.003(5) -0.008(6) 0.006(5)
C16 0.033(6) 0.028(5) 0.051(7) -0.002(5) -0.013(5) 0.014(4)
C7 0.042(6) 0.017(4) 0.040(6) -0.005(4) -0.007(5) 0.003(4)
C6 0.034(6) 0.024(5) 0.039(6) 0.002(4) -0.007(5) 0.006(4)
C2 0.026(6) 0.058(7) 0.043(6) 0.001(6) -0.005(5) 0.000(5)
C1 0.018(5) 0.034(5) 0.044(6) 0.011(4) -0.005(5) 0.000(4)
C4 0.076(10) 0.049(7) 0.042(7) -0.015(6) -0.020(7) -0.009(7)
C3 0.052(8) 0.049(7) 0.062(8) -0.015(6) -0.023(7) -0.016(6)

loop_
_atom_type_symbol
_atom_type_description
_atom_type_scat_dispersion_real
_atom_type_scat_dispersion_imag
_atom_type_scat_source
C C 0.0181 0.0091 'International Tables Vol C Tables 4.2.6.8 and 6.1.1.4'
H H 0.0000 0.0000 'International Tables Vol C Tables 4.2.6.8 and 6.1.1.4'
N N 0.0311 0.0180 'International Tables Vol C Tables 4.2.6.8 and 6.1.1.4'
O O 0.0492 0.0322 'International Tables Vol C Tables 4.2.6.8 and 6.1.1.4'
S S 0.3331 0.5567 'International Tables Vol C Tables 4.2.6.8 and 6.1.1.4'
Ir Ir -4.7710 6.5667 'International Tables Vol C Tables 4.2.6.8 and 6.1.1.4'

loop_
_geom_angle_atom_site_label_1
_geom_angle_atom_site_label_2
_geom_angle_atom_site_label_3
_geom_angle
N1 Ir1 S1 93.2(2)
N1 Ir1 O1 95.6(3)
N1 Ir1 N2 169.6(3)
C12 Ir1 N1 89.6(4)
C12 Ir1 S1 170.8(3)
C12 Ir1 O1 89.1(3)
C12 Ir1 N2 80.2(3)
O1 Ir1 S1 81.82(17)
N2 Ir1 S1 97.2(2)
N2 Ir1 O1 86.6(3)
C1 Ir1 N1 80.7(4)
C1 Ir1 C12 91.5(4)
C1 Ir1 S1 97.7(3)
C1 Ir1 O1 176.2(4)
C1 Ir1 N2 97.2(4)
C11 N1 Ir1 124.1(6)
C11 N1 C7 121.0(8)
C7 N1 Ir1 114.5(6)
C23 C28 C27 123.3(11)
C23 C28 S1 115.4(10)
C27 C28 S1 121.1(8)
C28 C23 C24 115.6(11)
O1 C23 C28 124.7(11)
O1 C23 C24 119.6(9)
C13 C12 Ir1 130.0(8)
C13 C12 C17 116.0(9)
C17 C12 Ir1 113.9(7)
C21 C22 H22 119.1
N2 C22 H22 119.1
N2 C22 C21 121.7(10)
C22 C21 H21 120.2
C22 C21 C20 119.6(11)
C20 C21 H21 120.2
C28 C27 H27 120.5
C26 C27 C28 119.0(10)
C26 C27 H27 120.5
C12 C13 H13 118.9
C14 C13 C12 122.1(10)
C14 C13 H13 118.9
C23 C24 H24 119.9
C25 C24 C23 120.3(10)
C25 C24 H24 119.9
C12 C17 C18 115.1(9)
C16 C17 C12 121.7(10)
C16 C17 C18 123.2(9)
N2 C18 C17 114.0(8)
N2 C18 C19 121.8(10)
C19 C18 C17 124.2(9)
N1 C11 H11 119.5
N1 C11 C10 121.0(9)
C10 C11 H11 119.5
C8 C9 H9 120.0
C10 C9 H9 120.0
C10 C9 C8 119.9(10)
C27 C26 H26 119.9
C27 C26 C25 120.3(12)
C25 C26 H26 119.9
C9 C8 H8 119.9
C9 C8 C7 120.2(10)
C7 C8 H8 119.9
C24 C25 C26 121.5(11)
C24 C25 H25 119.3
C26 C25 H25 119.3
C11 C10 H10 120.3
C9 C10 C11 119.4(10)
C9 C10 H10 120.3
C28 S1 Ir1 99.5(4)
C28 S1 C29 102.7(5)
O2 S1 Ir1 119.6(3)
O2 S1 C28 109.9(5)
O2 S1 C29 102.2(4)
C29 S1 Ir1 121.4(3)
C23 O1 Ir1 117.3(6)
C22 N2 Ir1 126.0(7)
C22 N2 C18 118.6(8)
C18 N2 Ir1 115.0(6)
C18 C19 H19 120.0
C18 C19 C20 119.9(11)
C20 C19 H19 120.0
C13 C14 H14 119.4
C15 C14 C13 121.3(10)
C15 C14 H14 119.4
C21 C20 H20 121.0
C19 C20 C21 118.0(10)
C19 C20 H20 121.0
S1 C29 H29 106.4
C30 C29 S1 116.7(7)
C30 C29 H29 106.4
C31 C29 S1 108.2(7)
C31 C29 H29 106.4
C31 C29 C30 112.1(9)
C29 C30 H30A 109.5
C29 C30 H30B 109.5
C29 C30 H30C 109.5
H30A C30 H30B 109.5
H30A C30 H30C 109.5
H30B C30 H30C 109.5
C14 C15 H15 120.9
C14 C15 C16 118.3(9)
C16 C15 H15 120.9
C6 C5 H5 120.4
C4 C5 H5 120.4
C4 C5 C6 119.2(11)
C29 C31 H31A 109.5
C29 C31 H31B 109.5
C29 C31 H31C 109.5
H31A C31 H31B 109.5
H31A C31 H31C 109.5
H31B C31 H31C 109.5
C17 C16 C15 120.6(10)
C17 C16 H16 119.7
C15 C16 H16 119.7
N1 C7 C8 118.5(9)
N1 C7 C6 114.3(9)
C8 C7 C6 127.1(9)
C5 C6 C7 122.2(10)
C1 C6 C5 121.6(10)
C1 C6 C7 116.2(9)
C1 C2 H2 119.9
C3 C2 H2 119.9
C3 C2 C1 120.1(12)
C6 C1 Ir1 113.9(7)
C6 C1 C2 118.5(10)
C2 C1 Ir1 127.5(9)
C5 C4 H4 120.6
C5 C4 C3 118.8(10)
C3 C4 H4 120.6
C2 C3 C4 121.6(12)
C2 C3 H3 119.2
C4 C3 H3 119.2

loop_
_geom_bond_atom_site_label_1
_geom_bond_atom_site_label_2
_geom_bond_distance
Ir1 N1 2.045(7)
Ir1 C12 2.024(10)
Ir1 S1 2.372(2)
Ir1 O1 2.141(7)
Ir1 N2 2.066(7)
Ir1 C1 2.019(11)
N1 C11 1.334(12)
N1 C7 1.376(12)
C28 C23 1.405(14)
C28 C27 1.406(16)
C28 S1 1.767(11)
C23 C24 1.431(15)
C23 O1 1.311(14)
C12 C13 1.400(16)
C12 C17 1.422(14)
C22 H22 0.9500
C22 C21 1.381(15)
C22 N2 1.357(13)
C21 H21 0.9500
C21 C20 1.398(18)
C27 H27 0.9500
C27 C26 1.355(16)
C13 H13 0.9500
C13 C14 1.391(15)
C24 H24 0.9500
C24 C25 1.384(16)
C17 C18 1.474(15)
C17 C16 1.393(14)
C18 N2 1.361(12)
C18 C19 1.372(15)
C11 H11 0.9500
C11 C10 1.409(15)
C9 H9 0.9500
C9 C8 1.373(16)
C9 C10 1.368(17)
C26 H26 0.9500
C26 C25 1.392(19)
C8 H8 0.9500
C8 C7 1.420(15)
C25 H25 0.9500
C10 H10 0.9500
S1 O2 1.509(7)
S1 C29 1.830(9)
C19 H19 0.9500
C19 C20 1.395(18)
C14 H14 0.9500
C14 C15 1.383(16)
C20 H20 0.9500
C29 H29 1.0000
C29 C30 1.518(14)
C29 C31 1.509(15)
C30 H30A 0.9800
C30 H30B 0.9800
C30 H30C 0.9800
C15 H15 0.9500
C15 C16 1.401(16)
C5 H5 0.9500
C5 C6 1.410(15)
C5 C4 1.400(18)
C31 H31A 0.9800
C31 H31B 0.9800
C31 H31C 0.9800
C16 H16 0.9500
C7 C6 1.444(16)
C6 C1 1.390(15)
C2 H2 0.9500
C2 C1 1.417(15)
C2 C3 1.369(17)
C4 H4 0.9500
C4 C3 1.41(2)
C3 H3 0.9500

loop_
_geom_torsion_atom_site_label_1
_geom_torsion_atom_site_label_2
_geom_torsion_atom_site_label_3
_geom_torsion_atom_site_label_4
_geom_torsion
Ir1 N1 C11 C10 174.8(7)
Ir1 N1 C7 C8 -175.5(7)
Ir1 N1 C7 C6 6.6(10)
Ir1 C12 C13 C14 177.9(7)
Ir1 C12 C17 C18 4.1(10)
Ir1 C12 C17 C16 -178.8(8)
Ir1 S1 C29 C30 -55.0(9)
Ir1 S1 C29 C31 72.5(8)
N1 Ir1 C12 C13 -1.7(9)
N1 Ir1 C12 C17 173.6(7)
N1 Ir1 S1 C28 -86.3(4)
N1 Ir1 S1 O2 154.2(4)
N1 Ir1 S1 C29 25.0(4)
N1 Ir1 O1 C23 85.4(8)
N1 Ir1 N2 C22 -162.2(15)
N1 Ir1 N2 C18 26(2)
N1 Ir1 C1 C6 0.1(7)
N1 Ir1 C1 C2 -176.5(10)
N1 C11 C10 C9 -0.7(16)
N1 C7 C6 C5 173.1(9)
N1 C7 C6 C1 -6.7(13)
C28 C23 C24 C25 -0.3(17)
C28 C23 O1 Ir1 1.3(16)
C28 C27 C26 C25 -1.3(19)
C28 S1 C29 C30 54.6(9)
C28 S1 C29 C31 -177.9(8)
C23 C28 C27 C26 1.7(19)
C23 C28 S1 Ir1 -11.5(10)
C23 C28 S1 O2 114.9(10)
C23 C28 S1 C29 -136.9(10)
C23 C24 C25 C26 0.6(19)
C12 Ir1 N1 C11 -85.6(8)
C12 Ir1 N1 C7 87.8(7)
C12 Ir1 S1 C28 21.4(18)
C12 Ir1 S1 O2 -98.1(18)
C12 Ir1 S1 C29 132.7(18)
C12 Ir1 O1 C23 175.0(8)
C12 Ir1 N2 C22 -175.0(8)
C12 Ir1 N2 C18 12.6(7)
C12 Ir1 C1 C6 -89.3(8)
C12 Ir1 C1 C2 94.1(10)
C12 C13 C14 C15 -0.7(15)
C12 C17 C18 N2 6.5(12)
C12 C17 C18 C19 -175.1(10)
C12 C17 C16 C15 1.1(15)
C22 C21 C20 C19 -4.7(17)
C21 C22 N2 Ir1 -172.2(7)
C21 C22 N2 C18 -0.2(14)
C27 C28 C23 C24 -0.8(19)
C27 C28 C23 O1 -176.4(9)
C27 C28 S1 Ir1 173.0(9)
C27 C28 S1 O2 -60.6(10)
C27 C28 S1 C29 47.6(10)
C27 C26 C25 C24 0(2)
C13 C12 C17 C18 -179.9(9)
C13 C12 C17 C16 -2.8(14)
C13 C14 C15 C16 -1.1(15)
C24 C23 O1 Ir1 -174.1(7)
C17 C12 C13 C14 2.6(14)
C17 C18 N2 Ir1 -13.8(10)
C17 C18 N2 C22 173.3(9)
C17 C18 C19 C20 -172.8(11)
C18 C17 C16 C15 178.0(9)
C18 C19 C20 C21 -0.4(18)
C11 N1 C7 C8 -1.9(14)
C11 N1 C7 C6 -179.8(8)
C9 C8 C7 N1 0.9(15)
C9 C8 C7 C6 178.5(10)
C8 C9 C10 C11 -0.3(16)
C8 C7 C6 C5 -4.5(16)
C8 C7 C6 C1 175.7(10)
C10 C9 C8 C7 0.2(16)
S1 Ir1 N1 C11 85.6(7)
S1 Ir1 N1 C7 -101.0(6)
S1 Ir1 C12 C13 -109.7(19)
S1 Ir1 C12 C17 66(2)
S1 Ir1 O1 C23 -7.0(7)
S1 Ir1 N2 C22 13.9(8)
S1 Ir1 N2 C18 -158.4(6)
S1 Ir1 C1 C6 92.1(7)
S1 Ir1 C1 C2 -84.5(9)
S1 C28 C23 C24 -176.2(7)
S1 C28 C23 O1 8.2(18)
S1 C28 C27 C26 176.8(9)
O1 Ir1 N1 C11 3.5(8)
O1 Ir1 N1 C7 176.9(7)
O1 Ir1 C12 C13 -97.3(9)
O1 Ir1 C12 C17 78.0(7)
O1 Ir1 S1 C28 8.9(4)
O1 Ir1 S1 O2 -110.6(4)
O1 Ir1 S1 C29 120.2(5)
O1 Ir1 N2 C22 95.2(8)
O1 Ir1 N2 C18 -77.1(6)
O1 Ir1 C1 C6 10(6)
O1 Ir1 C1 C2 -166(4)
O1 C23 C24 C25 175.5(11)
N2 Ir1 N1 C11 -98.3(17)
N2 Ir1 N1 C7 75.1(19)
N2 Ir1 C12 C13 176.0(10)
N2 Ir1 C12 C17 -8.7(7)
N2 Ir1 S1 C28 94.4(4)
N2 Ir1 S1 O2 -25.1(4)
N2 Ir1 S1 C29 -154.3(4)
N2 Ir1 O1 C23 -104.8(8)
N2 Ir1 C1 C6 -169.6(7)
N2 Ir1 C1 C2 13.8(10)
N2 C22 C21 C20 5.1(16)
N2 C18 C19 C20 5.5(16)
C19 C18 N2 Ir1 167.7(8)
C19 C18 N2 C22 -5.2(14)
C14 C15 C16 C17 0.9(15)
O2 S1 C29 C30 168.5(8)
O2 S1 C29 C31 -63.9(8)
C5 C6 C1 Ir1 -176.4(8)
C5 C6 C1 C2 0.6(15)
C5 C4 C3 C2 -2(2)
C16 C17 C18 N2 -170.6(9)
C16 C17 C18 C19 7.9(16)
C7 N1 C11 C10 1.8(14)
C7 C6 C1 Ir1 3.4(12)
C7 C6 C1 C2 -179.6(9)
C6 C5 C4 C3 -1.0(18)
C1 Ir1 N1 C11 -177.2(8)
C1 Ir1 N1 C7 -3.8(7)
C1 Ir1 C12 C13 79.0(10)
C1 Ir1 C12 C17 -105.7(7)
C1 Ir1 S1 C28 -167.3(5)
C1 Ir1 S1 O2 73.2(5)
C1 Ir1 S1 C29 -56.0(5)
C1 Ir1 O1 C23 75(5)
C1 Ir1 N2 C22 -84.8(8)
C1 Ir1 N2 C18 102.9(7)
C1 C2 C3 C4 4(2)
C4 C5 C6 C7 -178.3(10)
C4 C5 C6 C1 1.5(16)
C3 C2 C1 Ir1 173.2(9)
C3 C2 C1 C6 -3.3(17)
